data_4084503
loop_
_publ_author_name
'Rivada-Wheelaghan, Orestes'
'Rosell\'o-Merino, Marta'
'D\'iez, Josefina'
'Maya, Celia'
'L\'opez-Serrano, Joaqu\'in'
'Conejero, Salvador'

_publ_section_title
;
 Formation of C--X Bonds through Stable Low-Electron-Count Cationic
 Platinum(IV) Alkyl Complexes Stabilized by N-Heterocyclic Carbenes
;
_journal_issue 21
_journal_name_full Organometallics
_journal_page_first 5944
_journal_paper_doi 10.1021/om500881k
_journal_volume 33
_journal_year 2014
_chemical_formula_moiety 'C22 H39 F6 I2 N4 Pt Sb'
_chemical_formula_sum 'C22 H39 F6 I2 N4 Pt Sb'
_chemical_formula_weight 1044.21
_chemical_name_systematic
; 
 ? 
;
_space_group_IT_number 2
_symmetry_cell_setting triclinic
_symmetry_space_group_name_Hall '-P 1'
_symmetry_space_group_name_H-M 'P -1'
_atom_sites_solution_hydrogens geom
_atom_sites_solution_primary direct
_atom_sites_solution_secondary difmap
_audit_creation_method SHELXL-97
_cell_angle_alpha 71.521(2)
_cell_angle_beta 72.804(2)
_cell_angle_gamma 68.416(2)
_cell_formula_units_Z 2
_cell_length_a 9.0688(3)
_cell_length_b 12.2784(4)
_cell_length_c 15.2950(5)
_cell_measurement_reflns_used 5500
_cell_measurement_temperature 100(2)
_cell_measurement_theta_max 33.11
_cell_measurement_theta_min 2.58
_cell_volume 1470.75(9)
_computing_cell_refinement 'Bruker SMART'
_computing_data_collection 'Bruker SMART'
_computing_data_reduction 'Bruker SAINT'
_computing_molecular_graphics 'Bruker SHELXTL'
_computing_publication_material 'Bruker SHELXTL'
_computing_structure_refinement 'SHELXL-97 (Sheldrick, 2008)'
_computing_structure_solution 'SHELXS-97 (Sheldrick, 2008)'
_diffrn_ambient_temperature 100(2)
_diffrn_measured_fraction_theta_full 0.998
_diffrn_measured_fraction_theta_max 0.998
_diffrn_measurement_device_type 'CCD area detector'
_diffrn_measurement_method 'phi and omega scans'
_diffrn_radiation_monochromator graphite
_diffrn_radiation_source 'fine-focus sealed tube'
_diffrn_radiation_type MoK\a
_diffrn_radiation_wavelength 0.71073
_diffrn_reflns_av_R_equivalents 0.0474
_diffrn_reflns_av_sigmaI/netI 0.0679
_diffrn_reflns_limit_h_max 12
_diffrn_reflns_limit_h_min -12
_diffrn_reflns_limit_k_max 17
_diffrn_reflns_limit_k_min -17
_diffrn_reflns_limit_l_max 21
_diffrn_reflns_limit_l_min -21
_diffrn_reflns_number 17851
_diffrn_reflns_theta_full 30.00
_diffrn_reflns_theta_max 30.00
_diffrn_reflns_theta_min 1.43
_exptl_absorpt_coefficient_mu 7.825
_exptl_absorpt_correction_T_max 0.7466
_exptl_absorpt_correction_T_min 0.3015
_exptl_absorpt_correction_type multi-scan
_exptl_absorpt_process_details
;
 SADABS, Bruker (2006). APEX 2. Version 2.1. Bruker Analytical
 X-ray Solutions, Madison, Wisconsin, USA.
;
_exptl_crystal_colour red
_exptl_crystal_density_diffrn 2.358
_exptl_crystal_density_method 'not measured'
_exptl_crystal_description prism
_exptl_crystal_F_000 976
_exptl_crystal_size_max 0.27
_exptl_crystal_size_mid 0.17
_exptl_crystal_size_min 0.13
_platon_squeeze_details
;
;
_refine_diff_density_max 2.491
_refine_diff_density_min -4.588
_refine_diff_density_rms 0.264
_refine_ls_extinction_method none
_refine_ls_goodness_of_fit_ref 1.064
_refine_ls_hydrogen_treatment mixed
_refine_ls_matrix_type full
_refine_ls_number_parameters 403
_refine_ls_number_reflns 8557
_refine_ls_number_restraints 36
_refine_ls_restrained_S_all 1.067
_refine_ls_R_factor_all 0.0566
_refine_ls_R_factor_gt 0.0459
_refine_ls_shift/su_max 0.002
_refine_ls_shift/su_mean 0.000
_refine_ls_structure_factor_coef Fsqd
_refine_ls_weighting_details 'calc w=1/[\s^2^(Fo^2^)+(0.0431P)^2^+3.9753P] where P=(Fo^2^+2Fc^2^)/3'
_refine_ls_weighting_scheme calc
_refine_ls_wR_factor_gt 0.1116
_refine_ls_wR_factor_ref 0.1187
_reflns_number_gt 6928
_reflns_number_total 8557
_reflns_threshold_expression >2sigma(I)
_cod_data_source_file om500881k_si_002.cif
_cod_data_source_block 3b
_cod_depositor_comments
;
The following automatic conversions were performed:

'_symmetry_cell_setting' value 'Triclinic' changed to 'triclinic'
according to
/home/saulius/struct/COD-crude-data--automatic-downloads/rss-feeds/ACS/lib/dictionaries/cif_core.dic
dictionary named 'cif_core.dic' version 2.4.2 from 2011-04-26.

Automatic conversion script
Id: cif_fix_values 2827 2014-09-09 07:05:25Z andrius 

 Adding full bibliography for 4084502--4084504.cif.
;
_cod_original_cell_volume 1470.75(8)
_cod_original_sg_symbol_H-M P-1
_cod_database_code 4084503

loop_
_symmetry_equiv_pos_as_xyz
'x, y, z'
'-x, -y, -z'

loop_
_atom_site_label
_atom_site_type_symbol
_atom_site_fract_x
_atom_site_fract_y
_atom_site_fract_z
_atom_site_U_iso_or_equiv
_atom_site_adp_type
_atom_site_occupancy
_atom_site_symmetry_multiplicity
_atom_site_calc_flag
_atom_site_refinement_flags
_atom_site_disorder_assembly
_atom_site_disorder_group
Pt1 Pt 0.26130(2) 0.25006(2) 0.250018(14) 0.01421(7) Uani 1 1 d . . .
I1 I 0.56923(16) 0.2247(2) 0.24245(8) 0.0148(4) Uani 0.510(5) 1 d PU A 1
I1A I 0.53646(15) 0.2760(2) 0.25776(8) 0.0132(4) Uani 0.490(5) 1 d PU A 2
I2 I -0.03114(4) 0.25007(4) 0.25003(3) 0.01768(10) Uani 1 1 d . A .
N1 N 0.2256(5) 0.0675(4) 0.4566(3) 0.0123(9) Uani 1 1 d . . .
N2 N 0.3374(5) -0.0133(4) 0.3372(3) 0.0127(9) Uani 1 1 d . . .
N3 N 0.2511(5) 0.4316(4) 0.0433(3) 0.0124(9) Uani 1 1 d . . .
N4 N 0.1616(5) 0.5126(4) 0.1630(3) 0.0113(8) Uani 1 1 d . . .
C1 C 0.2767(6) 0.0947(5) 0.3608(4) 0.0130(10) Uani 1 1 d . A .
C2 C 0.2564(7) -0.0557(5) 0.4890(4) 0.0173(11) Uani 1 1 d . A .
H2 H 0.2327 -0.0976 0.5528 0.021 Uiso 1 1 calc R . .
C3 C 0.3249(7) -0.1055(5) 0.4155(4) 0.0161(11) Uani 1 1 d . A .
H3 H 0.3588 -0.1889 0.4169 0.019 Uiso 1 1 calc R . .
C4 C 0.1644(7) 0.1501(5) 0.5233(4) 0.0143(10) Uani 1 1 d . A .
C5 C 0.2977(7) 0.2042(5) 0.5120(4) 0.0186(11) Uani 1 1 d . . .
H5A H 0.3940 0.1397 0.5300 0.028 Uiso 1 1 calc R A .
H5B H 0.2598 0.2610 0.5525 0.028 Uiso 1 1 calc R . .
H5C H 0.3250 0.2466 0.4462 0.028 Uiso 1 1 calc R . .
C6 C 0.0015(7) 0.2412(6) 0.5065(4) 0.0209(12) Uani 1 1 d . . .
H6A H -0.0031 0.2589 0.4401 0.031 Uiso 1 1 calc R A .
H6B H -0.0113 0.3155 0.5229 0.031 Uiso 1 1 calc R . .
H6C H -0.0859 0.2076 0.5459 0.031 Uiso 1 1 calc R . .
C7 C 0.1361(8) 0.0768(6) 0.6252(4) 0.0241(13) Uani 1 1 d . . .
H7A H 0.0544 0.0376 0.6342 0.036 Uiso 1 1 calc R A .
H7B H 0.0982 0.1305 0.6682 0.036 Uiso 1 1 calc R . .
H7C H 0.2378 0.0154 0.6383 0.036 Uiso 1 1 calc R . .
C8 C 0.4078(6) -0.0327(4) 0.2420(4) 0.0158(11) Uani 1 1 d D A .
C9 C 0.5894(10) -0.0895(16) 0.2285(12) 0.024(3) Uani 0.500(15) 1 d PD A 2
H9A H 0.6359 -0.0443 0.2499 0.036 Uiso 0.500(15) 1 calc PR A 2
H9B H 0.6357 -0.0877 0.1617 0.036 Uiso 0.500(15) 1 calc PR A 2
H9C H 0.6142 -0.1731 0.2653 0.036 Uiso 0.500(15) 1 calc PR A 2
C9B C 0.5683(12) -0.1349(12) 0.2478(11) 0.020(3) Uani 0.500(15) 1 d PD A 1
H9X H 0.6399 -0.1112 0.2704 0.029 Uiso 0.500(15) 1 calc PR A 1
H9Y H 0.6206 -0.1508 0.1852 0.029 Uiso 0.500(15) 1 calc PR A 1
H9Z H 0.5468 -0.2080 0.2915 0.029 Uiso 0.500(15) 1 calc PR A 1
C10B C 0.301(5) -0.084(3) 0.217(3) 0.023(3) Uani 0.500(15) 1 d PD A 1
H10X H 0.2855 -0.1552 0.2663 0.035 Uiso 0.500(15) 1 calc PR A 1
H10Y H 0.3539 -0.1079 0.1568 0.035 Uiso 0.500(15) 1 calc PR A 1
H10Z H 0.1962 -0.0235 0.2111 0.035 Uiso 0.500(15) 1 calc PR A 1
C11B C 0.4631(16) 0.0691(9) 0.1694(8) 0.021(3) Uani 0.500(15) 1 d PD A 1
H11X H 0.3684 0.1375 0.1543 0.032 Uiso 0.500(15) 1 calc PR A 1
H11Y H 0.5272 0.0414 0.1123 0.032 Uiso 0.500(15) 1 calc PR A 1
H11Z H 0.5296 0.0942 0.1949 0.032 Uiso 0.500(15) 1 calc PR A 1
C10 C 0.318(5) -0.096(4) 0.214(3) 0.045(9) Uani 0.500(15) 1 d PD A 2
H10A H 0.3778 -0.1819 0.2229 0.067 Uiso 0.500(15) 1 calc PR A 2
H10B H 0.3101 -0.0610 0.1480 0.067 Uiso 0.500(15) 1 calc PR A 2
H10C H 0.2094 -0.0851 0.2538 0.067 Uiso 0.500(15) 1 calc PR A 2
C11 C 0.3554(14) 0.0961(7) 0.1810(8) 0.014(3) Uani 0.500(15) 1 d PD A 2
H11A H 0.2707 0.1008 0.1502 0.017 Uiso 0.500(15) 1 calc PR A 2
H11B H 0.4497 0.1082 0.1304 0.017 Uiso 0.500(15) 1 calc PR A 2
C12 C 0.2324(6) 0.4045(5) 0.1392(4) 0.0130(10) Uani 1 1 d . A .
C13 C 0.1902(7) 0.5555(5) 0.0104(4) 0.0178(11) Uani 1 1 d . A .
H13 H 0.1886 0.5972 -0.0534 0.021 Uiso 1 1 calc R . .
C14 C 0.1344(6) 0.6055(5) 0.0843(4) 0.0155(11) Uani 1 1 d . A .
H14 H 0.0854 0.6888 0.0831 0.019 Uiso 1 1 calc R . .
C15 C 0.3383(7) 0.3494(5) -0.0231(4) 0.0135(10) Uani 1 1 d . A .
C16 C 0.2497(7) 0.2583(6) -0.0065(5) 0.0209(12) Uani 1 1 d . . .
H16A H 0.1830 0.2500 0.0572 0.031 Uiso 1 1 calc R A .
H16B H 0.3288 0.1802 -0.0134 0.031 Uiso 1 1 calc R . .
H16C H 0.1803 0.2863 -0.0525 0.031 Uiso 1 1 calc R . .
C17 C 0.5138(7) 0.2962(5) -0.0122(4) 0.0172(11) Uani 1 1 d . . .
H17A H 0.5650 0.3604 -0.0338 0.026 Uiso 1 1 calc R A .
H17B H 0.5717 0.2360 -0.0499 0.026 Uiso 1 1 calc R . .
H17C H 0.5179 0.2579 0.0542 0.026 Uiso 1 1 calc R . .
C18 C 0.3365(8) 0.4234(6) -0.1252(4) 0.0247(13) Uani 1 1 d . . .
H18A H 0.2243 0.4615 -0.1337 0.037 Uiso 1 1 calc R A .
H18B H 0.3956 0.3702 -0.1685 0.037 Uiso 1 1 calc R . .
H18C H 0.3885 0.4858 -0.1384 0.037 Uiso 1 1 calc R . .
C19 C 0.1165(6) 0.5327(4) 0.2584(4) 0.0158(11) Uani 1 1 d D A .
C20 C -0.0667(11) 0.5733(16) 0.2904(18) 0.014(4) Uani 0.500(15) 1 d PD A 2
H20A H -0.1122 0.6521 0.2505 0.021 Uiso 0.500(15) 1 calc PR A 2
H20B H -0.0945 0.5794 0.3560 0.021 Uiso 0.500(15) 1 calc PR A 2
H20C H -0.1113 0.5145 0.2853 0.021 Uiso 0.500(15) 1 calc PR A 2
C21 C 0.180(2) 0.6350(13) 0.2531(11) 0.023(3) Uani 0.500(15) 1 d PD A 2
H21A H 0.2929 0.6190 0.2192 0.035 Uiso 0.500(15) 1 calc PR A 2
H21B H 0.1730 0.6400 0.3169 0.035 Uiso 0.500(15) 1 calc PR A 2
H21C H 0.1142 0.7115 0.2198 0.035 Uiso 0.500(15) 1 calc PR A 2
C22 C 0.1989(15) 0.4302(10) 0.3310(8) 0.022(3) Uani 0.500(15) 1 d PD A 2
H22A H 0.1740 0.3571 0.3357 0.033 Uiso 0.500(15) 1 calc PR A 2
H22B H 0.1597 0.4512 0.3923 0.033 Uiso 0.500(15) 1 calc PR A 2
H22C H 0.3163 0.4159 0.3122 0.033 Uiso 0.500(15) 1 calc PR A 2
C20B C -0.0605(11) 0.6073(15) 0.278(2) 0.019(5) Uani 0.500(15) 1 d PD A 1
H20X H -0.0773 0.6848 0.2320 0.028 Uiso 0.500(15) 1 calc PR A 1
H20Y H -0.0894 0.6212 0.3417 0.028 Uiso 0.500(15) 1 calc PR A 1
H20Z H -0.1288 0.5640 0.2739 0.028 Uiso 0.500(15) 1 calc PR A 1
C21B C 0.2305(16) 0.5868(15) 0.2719(13) 0.024(3) Uani 0.500(15) 1 d PD A 1
H21X H 0.3425 0.5371 0.2547 0.035 Uiso 0.500(15) 1 calc PR A 1
H21Y H 0.2073 0.5900 0.3380 0.035 Uiso 0.500(15) 1 calc PR A 1
H21Z H 0.2158 0.6685 0.2318 0.035 Uiso 0.500(15) 1 calc PR A 1
C22B C 0.1312(14) 0.4027(8) 0.3169(9) 0.017(3) Uani 0.500(15) 1 d PD A 1
H22X H 0.0199 0.3979 0.3457 0.020 Uiso 0.500(15) 1 calc PR A 1
H22Y H 0.1838 0.3898 0.3691 0.020 Uiso 0.500(15) 1 calc PR A 1
Sb1 Sb 0.5000 0.5000 0.5000 0.01978(13) Uani 1 2 d S . .
F1 F 0.5001(6) 0.6064(4) 0.3808(3) 0.0373(10) Uani 1 1 d . . .
F2 F 0.2988(5) 0.4882(4) 0.5002(4) 0.0426(12) Uani 1 1 d . . .
F3 F 0.6069(6) 0.3693(4) 0.4450(3) 0.0430(12) Uani 1 1 d . . .
Sb2 Sb 0.0000 0.0000 0.0000 0.01979(13) Uani 1 2 d S . .
F4 F -0.0791(6) 0.1302(4) 0.0551(3) 0.0431(12) Uani 1 1 d . . .
F5 F 0.2122(5) -0.0111(4) 0.0003(4) 0.0425(12) Uani 1 1 d . . .
F6 F -0.0132(6) -0.1066(4) 0.1188(3) 0.0379(11) Uani 1 1 d . . .

loop_
_atom_site_aniso_label
_atom_site_aniso_U_11
_atom_site_aniso_U_22
_atom_site_aniso_U_33
_atom_site_aniso_U_23
_atom_site_aniso_U_13
_atom_site_aniso_U_12
Pt1 0.00915(11) 0.02599(13) 0.00858(11) -0.00214(8) -0.00105(7) -0.00875(8)
I1 0.0102(4) 0.0197(9) 0.0161(4) -0.0034(4) -0.0031(3) -0.0066(5)
I1A 0.0080(4) 0.0166(8) 0.0164(4) -0.0046(4) -0.0030(3) -0.0044(4)
I2 0.01116(17) 0.02167(18) 0.02004(19) 0.00168(13) -0.00586(13) -0.00821(14)
N1 0.011(2) 0.014(2) 0.010(2) -0.0005(16) -0.0036(16) -0.0034(16)
N2 0.014(2) 0.0098(19) 0.012(2) -0.0012(16) -0.0028(17) -0.0022(16)
N3 0.012(2) 0.015(2) 0.010(2) -0.0013(16) -0.0027(16) -0.0043(17)
N4 0.013(2) 0.0101(19) 0.012(2) -0.0040(16) 0.0004(16) -0.0056(16)
C1 0.010(2) 0.018(2) 0.014(3) -0.007(2) -0.0025(18) -0.0050(19)
C2 0.018(3) 0.014(2) 0.018(3) -0.003(2) -0.002(2) -0.005(2)
C3 0.018(3) 0.012(2) 0.017(3) -0.003(2) -0.002(2) -0.004(2)
C4 0.018(3) 0.017(2) 0.009(2) -0.0046(19) 0.0006(19) -0.008(2)
C5 0.018(3) 0.023(3) 0.021(3) -0.007(2) -0.008(2) -0.008(2)
C6 0.014(3) 0.028(3) 0.021(3) -0.013(2) 0.003(2) -0.004(2)
C7 0.037(4) 0.025(3) 0.008(3) -0.002(2) -0.001(2) -0.012(3)
C8 0.021(3) 0.019(3) 0.012(3) -0.006(2) -0.002(2) -0.010(2)
C9 0.012(6) 0.033(8) 0.026(8) -0.012(7) 0.011(5) -0.013(6)
C9B 0.008(5) 0.033(8) 0.020(7) -0.007(6) 0.006(5) -0.014(5)
C10B 0.020(6) 0.047(8) 0.016(6) -0.020(6) 0.000(5) -0.018(6)
C11B 0.018(7) 0.010(5) 0.024(7) 0.001(4) 0.002(5) -0.001(5)
C10 0.040(16) 0.065(18) 0.047(14) -0.039(13) 0.024(11) -0.038(14)
C11 0.015(7) 0.003(4) 0.021(6) -0.004(4) -0.002(4) 0.001(4)
C12 0.010(2) 0.018(2) 0.014(3) -0.005(2) -0.0027(18) -0.0061(19)
C13 0.016(3) 0.014(2) 0.020(3) -0.001(2) -0.005(2) -0.003(2)
C14 0.013(2) 0.014(2) 0.018(3) -0.002(2) -0.004(2) -0.0027(19)
C15 0.014(2) 0.013(2) 0.014(3) -0.0076(19) -0.0023(19) -0.0018(19)
C16 0.017(3) 0.025(3) 0.026(3) -0.011(2) -0.005(2) -0.008(2)
C17 0.015(3) 0.024(3) 0.014(3) -0.007(2) 0.000(2) -0.007(2)
C18 0.029(3) 0.029(3) 0.010(3) -0.003(2) -0.002(2) -0.004(3)
C19 0.011(2) 0.019(3) 0.013(3) -0.006(2) -0.0008(19) 0.000(2)
C20 0.014(6) 0.017(9) 0.013(9) -0.005(8) 0.004(5) -0.011(5)
C21 0.020(6) 0.047(8) 0.016(6) -0.020(6) 0.000(5) -0.018(6)
C22 0.028(7) 0.018(6) 0.020(6) -0.006(5) -0.003(5) -0.006(5)
C20B 0.013(6) 0.007(8) 0.026(9) 0.006(8) -0.007(6) 0.002(5)
C21B 0.016(7) 0.030(8) 0.033(9) -0.018(7) -0.007(6) -0.006(6)
C22B 0.012(5) 0.014(5) 0.030(7) -0.010(5) -0.007(5) -0.002(4)
Sb1 0.0234(3) 0.0138(2) 0.0207(3) -0.0023(2) -0.0054(2) -0.0049(2)
F1 0.052(3) 0.026(2) 0.025(2) 0.0052(17) -0.0089(19) -0.0105(19)
F2 0.029(2) 0.049(3) 0.056(3) -0.005(2) -0.013(2) -0.021(2)
F3 0.063(3) 0.024(2) 0.035(3) -0.0179(19) -0.003(2) -0.002(2)
Sb2 0.0216(3) 0.0136(2) 0.0210(3) -0.0024(2) -0.0036(2) -0.0038(2)
F4 0.061(3) 0.022(2) 0.038(3) -0.0163(19) -0.003(2) -0.003(2)
F5 0.023(2) 0.042(3) 0.061(3) -0.007(2) -0.011(2) -0.0097(19)
F6 0.051(3) 0.027(2) 0.025(2) 0.0051(17) -0.0048(19) -0.0111(19)

loop_
_atom_type_symbol
_atom_type_description
_atom_type_scat_dispersion_real
_atom_type_scat_dispersion_imag
_atom_type_scat_source
C C 0.0033 0.0016 'International Tables Vol C Tables 4.2.6.8 and 6.1.1.4'
H H 0.0000 0.0000 'International Tables Vol C Tables 4.2.6.8 and 6.1.1.4'
F F 0.0171 0.0103 'International Tables Vol C Tables 4.2.6.8 and 6.1.1.4'
I I -0.4742 1.8119 'International Tables Vol C Tables 4.2.6.8 and 6.1.1.4'
N N 0.0061 0.0033 'International Tables Vol C Tables 4.2.6.8 and 6.1.1.4'
Pt Pt -1.7033 8.3905 'International Tables Vol C Tables 4.2.6.8 and 6.1.1.4'
Sb Sb -0.5866 1.5461 'International Tables Vol C Tables 4.2.6.8 and 6.1.1.4'

loop_
_geom_angle_atom_site_label_1
_geom_angle_atom_site_label_2
_geom_angle_atom_site_label_3
_geom_angle
_geom_angle_site_symmetry_1
_geom_angle_site_symmetry_3
C12 Pt1 C1 176.53(18) . .
C12 Pt1 C22B 74.3(3) . .
C1 Pt1 C22B 105.6(3) . .
C12 Pt1 C11 105.0(3) . .
C1 Pt1 C11 74.6(3) . .
C22B Pt1 C11 171.1(4) . .
C12 Pt1 I2 88.20(14) . .
C1 Pt1 I2 88.34(14) . .
C22B Pt1 I2 85.1(3) . .
C11 Pt1 I2 86.0(3) . .
C12 Pt1 I1 94.53(14) . .
C1 Pt1 I1 88.89(14) . .
C22B Pt1 I1 102.0(3) . .
C11 Pt1 I1 86.8(3) . .
I2 Pt1 I1 172.82(6) . .
C12 Pt1 I1A 88.99(14) . .
C1 Pt1 I1A 94.48(14) . .
C22B Pt1 I1A 87.6(3) . .
C11 Pt1 I1A 101.2(3) . .
I2 Pt1 I1A 172.66(6) . .
I1 Pt1 I1A 14.515(19) . .
C1 N1 C2 109.2(5) . .
C1 N1 C4 128.6(4) . .
C2 N1 C4 121.8(5) . .
C1 N2 C3 110.9(5) . .
C1 N2 C8 126.0(4) . .
C3 N2 C8 123.1(5) . .
C12 N3 C13 109.4(5) . .
C12 N3 C15 128.8(4) . .
C13 N3 C15 121.5(5) . .
C12 N4 C14 111.0(5) . .
C12 N4 C19 126.3(4) . .
C14 N4 C19 122.6(4) . .
N2 C1 N1 104.8(5) . .
N2 C1 Pt1 117.2(4) . .
N1 C1 Pt1 137.6(4) . .
C3 C2 N1 108.2(5) . .
C2 C3 N2 106.9(5) . .
N1 C4 C6 110.1(5) . .
N1 C4 C5 107.5(4) . .
C6 C4 C5 115.3(5) . .
N1 C4 C7 109.8(5) . .
C6 C4 C7 106.9(5) . .
C5 C4 C7 107.2(5) . .
N2 C8 C9 111.2(7) . .
N2 C8 C11B 115.9(6) . .
C9 C8 C11B 79.8(8) . .
N2 C8 C10B 108.2(16) . .
C9 C8 C10B 121.7(18) . .
C11B C8 C10B 118.0(16) . .
N2 C8 C10 112.0(18) . .
C9 C8 C10 115.3(19) . .
C11B C8 C10 119(2) . .
C10B C8 C10 6(3) . .
N2 C8 C9B 106.5(7) . .
C9 C8 C9B 23.2(6) . .
C11B C8 C9B 102.0(8) . .
C10B C8 C9B 104.7(17) . .
C10 C8 C9B 98.4(19) . .
N2 C8 C11 101.8(6) . .
C9 C8 C11 113.7(9) . .
C11B C8 C11 33.9(6) . .
C10B C8 C11 97.9(15) . .
C10 C8 C11 102(2) . .
C9B C8 C11 135.6(8) . .
C8 C11 Pt1 118.5(7) . .
N4 C12 N3 104.9(5) . .
N4 C12 Pt1 117.0(4) . .
N3 C12 Pt1 137.8(4) . .
C14 C13 N3 108.0(5) . .
C13 C14 N4 106.7(5) . .
N3 C15 C17 107.4(4) . .
N3 C15 C16 110.1(5) . .
C17 C15 C16 115.6(5) . .
N3 C15 C18 109.5(4) . .
C17 C15 C18 107.6(5) . .
C16 C15 C18 106.5(5) . .
N4 C19 C21B 110.6(7) . .
N4 C19 C22 115.5(6) . .
C21B C19 C22 79.7(9) . .
N4 C19 C20 110.6(11) . .
C21B C19 C20 125.1(11) . .
C22 C19 C20 112.4(11) . .
N4 C19 C20B 109.9(13) . .
C21B C19 C20B 113.4(12) . .
C22 C19 C20B 123.7(11) . .
C20 C19 C20B 15.8(8) . .
N4 C19 C21 106.8(7) . .
C21B C19 C21 24.4(6) . .
C22 C19 C21 102.8(9) . .
C20 C19 C21 108.1(10) . .
C20B C19 C21 93.8(11) . .
N4 C19 C22B 100.0(6) . .
C21B C19 C22B 114.0(9) . .
C22 C19 C22B 34.4(7) . .
C20 C19 C22B 92.6(9) . .
C20B C19 C22B 108.0(9) . .
C21 C19 C22B 137.0(8) . .
C19 C22B Pt1 120.3(7) . .
F3 Sb1 F3 180.0(4) . 2_666
F3 Sb1 F1 90.7(2) . .
F3 Sb1 F1 89.3(2) 2_666 .
F3 Sb1 F1 89.3(2) . 2_666
F3 Sb1 F1 90.7(2) 2_666 2_666
F1 Sb1 F1 179.999(1) . 2_666
F3 Sb1 F2 89.6(2) . 2_666
F3 Sb1 F2 90.4(2) 2_666 2_666
F1 Sb1 F2 89.9(2) . 2_666
F1 Sb1 F2 90.1(2) 2_666 2_666
F3 Sb1 F2 90.4(2) . .
F3 Sb1 F2 89.6(2) 2_666 .
F1 Sb1 F2 90.1(2) . .
F1 Sb1 F2 89.9(2) 2_666 .
F2 Sb1 F2 180.0 2_666 .
F4 Sb2 F4 180.0 2 .
F4 Sb2 F6 90.7(2) 2 2
F4 Sb2 F6 89.3(2) . 2
F4 Sb2 F6 89.3(2) 2 .
F4 Sb2 F6 90.7(2) . .
F6 Sb2 F6 180.0 2 .
F4 Sb2 F5 89.7(2) 2 2
F4 Sb2 F5 90.3(2) . 2
F6 Sb2 F5 90.2(2) 2 2
F6 Sb2 F5 89.8(2) . 2
F4 Sb2 F5 90.3(2) 2 .
F4 Sb2 F5 89.7(2) . .
F6 Sb2 F5 89.8(2) 2 .
F6 Sb2 F5 90.2(2) . .
F5 Sb2 F5 180.0(3) 2 .

loop_
_geom_bond_atom_site_label_1
_geom_bond_atom_site_label_2
_geom_bond_distance
_geom_bond_site_symmetry_2
Pt1 C12 2.096(5) .
Pt1 C1 2.103(5) .
Pt1 C22B 2.196(11) .
Pt1 C11 2.228(11) .
Pt1 I2 2.6520(4) .
Pt1 I1 2.6648(8) .
Pt1 I1A 2.6693(9) .
N1 C1 1.369(7) .
N1 C2 1.381(7) .
N1 C4 1.510(7) .
N2 C1 1.357(7) .
N2 C3 1.372(7) .
N2 C8 1.463(7) .
N3 C12 1.370(7) .
N3 C13 1.390(7) .
N3 C15 1.506(7) .
N4 C12 1.359(7) .
N4 C14 1.381(7) .
N4 C19 1.469(7) .
C2 C3 1.329(8) .
C4 C6 1.525(8) .
C4 C5 1.525(8) .
C4 C7 1.533(8) .
C8 C9 1.513(8) .
C8 C11B 1.516(7) .
C8 C10B 1.519(8) .
C8 C10 1.521(8) .
C8 C9B 1.538(8) .
C8 C11 1.540(7) .
C13 C14 1.336(9) .
C15 C17 1.521(8) .
C15 C16 1.523(8) .
C15 C18 1.539(8) .
C19 C21B 1.508(8) .
C19 C22 1.513(8) .
C19 C20 1.520(8) .
C19 C20B 1.521(8) .
C19 C21 1.535(8) .
C19 C22B 1.541(7) .
Sb1 F3 1.858(4) .
Sb1 F3 1.858(4) 2_666
Sb1 F1 1.876(4) .
Sb1 F1 1.876(4) 2_666
Sb1 F2 1.882(4) 2_666
Sb1 F2 1.882(4) .
Sb2 F4 1.853(4) 2
Sb2 F4 1.853(4) .
Sb2 F6 1.873(4) 2
Sb2 F6 1.873(4) .
Sb2 F5 1.879(4) 2
Sb2 F5 1.879(4) .

loop_
_platon_squeeze_void_nr
_platon_squeeze_void_average_x
_platon_squeeze_void_average_y
_platon_squeeze_void_average_z
_platon_squeeze_void_volume
_platon_squeeze_void_count_electrons
_platon_squeeze_void_content
1 0.363 -0.128 0.734 196 41 ' '
2 0.637 0.128 0.266 196 41 ' '
3 -0.022 0.161 0.501 13 1 ' '
4 0.137 0.372 0.766 196 41 ' '
5 0.478 0.339 0.001 13 1 ' '
6 0.863 0.628 0.234 196 41 ' '
7 0.522 0.661 -0.001 13 1 ' '
8 0.022 0.839 0.499 13 1 ' '
